data_1548658
loop_
_publ_author_name
'Gruene, T.'
'Teng, Li.'
'Van Genderen, E.'
'Pinar, A. B.'
'Van Bokhoven, J. A.'

_publ_section_title
;
 Characterization at the level of individual crystals: single crystal MFI
 type zeolite grains
;
_journal_name_full 'Chemistry - A European Journal'
_journal_paper_doi 10.1002/chem.201704213
_journal_year 2017
_chemical_formula_sum 'O24 Si12'
_chemical_formula_weight 721.20
_space_group_crystal_system orthorhombic
_space_group_IT_number 62
_space_group_name_Hall '-P 2ac 2n'
_space_group_name_H-M_alt 'P n m a'
_symmetry_space_group_name_Hall '-P 2ac 2n'
_symmetry_space_group_name_H-M 'P n m a'
_atom_sites_solution_hydrogens .
_audit_creation_method SHELXL-2016/6
_cell_angle_alpha 90
_cell_angle_beta 90
_cell_angle_gamma 90
_cell_formula_units_Z 8
_cell_length_a 20.235(16)
_cell_length_b 20.135(6)
_cell_length_c 13.673(6)
_cell_measurement_temperature 293(2)
_cell_volume 5571(5)
_computing_structure_refinement 'SHELXL-2016/6 (Sheldrick, 2016)'
_computing_structure_solution 'SHELXT 2014/5 (Sheldrick, 2014)'
_diffrn_ambient_temperature 293(2)
_diffrn_measured_fraction_theta_full 0.990
_diffrn_measured_fraction_theta_max 0.966
_diffrn_radiation_wavelength 0.02508
_diffrn_reflns_av_R_equivalents 0.1665
_diffrn_reflns_av_unetI/netI 0.1399
_diffrn_reflns_Laue_measured_fraction_full 0.990
_diffrn_reflns_Laue_measured_fraction_max 0.966
_diffrn_reflns_limit_h_max 26
_diffrn_reflns_limit_h_min -26
_diffrn_reflns_limit_k_max 27
_diffrn_reflns_limit_k_min -27
_diffrn_reflns_limit_l_max 18
_diffrn_reflns_limit_l_min -18
_diffrn_reflns_number 36870
_diffrn_reflns_point_group_measured_fraction_full 0.990
_diffrn_reflns_point_group_measured_fraction_max 0.966
_diffrn_reflns_theta_full 0.862
_diffrn_reflns_theta_max 0.983
_diffrn_reflns_theta_min 0.063
_exptl_absorpt_coefficient_mu 0.006
_exptl_crystal_density_diffrn 1.720
_exptl_crystal_F_000 940
_refine_diff_density_max 0.382
_refine_diff_density_min -0.409
_refine_diff_density_rms 0.113
_refine_ls_extinction_coef .
_refine_ls_extinction_method none
_refine_ls_goodness_of_fit_ref 1.329
_refine_ls_hydrogen_treatment undef
_refine_ls_matrix_type full
_refine_ls_number_parameters 331
_refine_ls_number_reflns 7407
_refine_ls_number_restraints 0
_refine_ls_restrained_S_all 1.329
_refine_ls_R_factor_all 0.2665
_refine_ls_R_factor_gt 0.2086
_refine_ls_shift/su_max 0.011
_refine_ls_shift/su_mean 0.002
_refine_ls_structure_factor_coef Fsqd
_refine_ls_weighting_details 'w=1/[\s^2^(Fo^2^)+(0.2000P)^2^] where P=(Fo^2^+2Fc^2^)/3'
_refine_ls_weighting_scheme calc
_refine_ls_wR_factor_gt 0.4575
_refine_ls_wR_factor_ref 0.4959
_reflns_Friedel_coverage 0.000
_reflns_Friedel_fraction_full .
_reflns_Friedel_fraction_max .
_reflns_number_gt 3640
_reflns_number_total 7407
_reflns_threshold_expression 'I > 2\s(I)'
_cod_data_source_file sil1.cif
_cod_data_source_block sil1
_cod_database_code 1548658
_shelx_shelxl_version_number 2016/6
_shelx_space_group_comment
;
The symmetry employed for this shelxl refinement is uniquely defined
by the following loop, which should always be used as a source of
symmetry information in preference to the above space-group names.
They are only intended as comments.
;

loop_
_space_group_symop_operation_xyz
'x, y, z'
'-x+1/2, -y, z+1/2'
'-x, y+1/2, -z'
'x+1/2, -y+1/2, -z+1/2'
'-x, -y, -z'
'x-1/2, y, -z-1/2'
'x, -y-1/2, z'
'-x-1/2, y-1/2, z-1/2'

loop_
_atom_site_label
_atom_site_type_symbol
_atom_site_fract_x
_atom_site_fract_y
_atom_site_fract_z
_atom_site_U_iso_or_equiv
_atom_site_adp_type
_atom_site_occupancy
_atom_site_site_symmetry_order
_atom_site_calc_flag
_atom_site_refinement_flags_posn
_atom_site_refinement_flags_adp
_atom_site_refinement_flags_occupancy
_atom_site_disorder_assembly
_atom_site_disorder_group
Si1 Si 0.42343(16) 1.05673(16) 0.6649(3) 0.0235(8) Uani 1 1 d . . . . .
Si2 Si 0.30953(17) 1.02883(18) 0.8129(3) 0.0266(8) Uani 1 1 d . . . . .
Si3 Si 0.27896(18) 1.06211(17) 1.0340(3) 0.0261(9) Uani 1 1 d . . . . .
Si4 Si 0.12278(17) 1.06412(16) 1.0297(3) 0.0219(8) Uani 1 1 d . . . . .
Si5 Si 0.07215(16) 1.02813(17) 0.8165(3) 0.0205(8) Uani 1 1 d . . . . .
Si6 Si 0.18753(18) 1.05933(17) 0.6746(3) 0.0272(9) Uani 1 1 d . . . . .
Si7 Si 0.42334(15) 0.82786(16) 0.6762(3) 0.0209(8) Uani 1 1 d . . . . .
Si8 Si 0.30914(17) 0.87123(17) 0.8188(3) 0.0253(8) Uani 1 1 d . . . . .
Si9 Si 0.27395(17) 0.82774(16) 1.0337(3) 0.0224(8) Uani 1 1 d . . . . .
Si10 Si 0.11942(18) 0.82648(17) 1.0294(3) 0.0265(9) Uani 1 1 d . . . . .
Si11 Si 0.06977(16) 0.87048(16) 0.8191(3) 0.0245(8) Uani 1 1 d . . . . .
Si12 Si 0.18840(17) 0.82721(18) 0.6858(3) 0.0271(9) Uani 1 1 d . . . . .
O1 O 0.3749(4) 1.0551(5) 0.7589(8) 0.071(3) Uani 1 1 d . . . . .
O2 O 0.3086(3) 1.0598(4) 0.9239(6) 0.0501(19) Uani 1 1 d . . . . .
O3 O 0.2012(3) 1.0576(6) 1.0297(9) 0.087(4) Uani 1 1 d . . . . .
O4 O 0.0967(5) 1.0628(3) 0.9172(5) 0.054(2) Uani 1 1 d . . . . .
O5 O 0.1169(3) 1.0558(4) 0.7280(5) 0.0476(18) Uani 1 1 d . . . . .
O6 O 0.2448(4) 1.0535(4) 0.7563(7) 0.064(2) Uani 1 1 d . . . . .
O7 O 0.3753(4) 0.8431(5) 0.7673(7) 0.063(2) Uani 1 1 d . . . . .
O8 O 0.3092(3) 0.8461(5) 0.9300(6) 0.054(2) Uani 1 1 d . . . . .
O9 O 0.1959(3) 0.8461(4) 1.0274(6) 0.0460(18) Uani 1 1 d . . . . .
O10 O 0.0874(5) 0.8356(5) 0.9215(8) 0.081(3) Uani 1 1 d . . . . .
O11 O 0.1178(3) 0.8418(4) 0.7345(7) 0.060(2) Uani 1 1 d . . . . .
O12 O 0.2446(4) 0.8450(5) 0.7651(7) 0.071(3) Uani 1 1 d . . . . .
O13 O 0.3094(6) 0.9504(4) 0.8182(10) 0.099(4) Uani 1 1 d . . . . .
O14 O 0.0793(4) 0.9477(3) 0.8276(7) 0.0510(19) Uani 1 1 d . . . . .
O15 O 0.4174(4) 1.1272(3) 0.6094(7) 0.055(2) Uani 1 1 d . . . . .
O16 O 0.4067(4) 0.9981(3) 0.5913(6) 0.059(2) Uani 1 1 d . . . . .
O17 O 0.4002(4) 0.8670(3) 0.5796(6) 0.0453(17) Uani 1 1 d . . . . .
O18 O 0.1921(4) 1.1305(3) 0.6215(6) 0.0462(18) Uani 1 1 d . . . . .
O19 O 0.1933(4) 1.0005(3) 0.5938(7) 0.058(2) Uani 1 1 d . . . . .
O20 O 0.1970(4) 0.8702(3) 0.5862(7) 0.058(2) Uani 1 1 d . . . . .
O21 O -0.0029(3) 1.0485(3) 0.7934(5) 0.0383(15) Uani 1 1 d . . . . .
O22 O -0.0032(3) 0.8498(4) 0.7915(5) 0.0487(18) Uani 1 1 d . . . . .
O23 O 0.4243(6) 0.750000 0.6495(9) 0.060(3) Uani 1 2 d S T P . .
O24 O 0.1926(5) 0.750000 0.6538(9) 0.050(3) Uani 1 2 d S T P . .
O25 O 0.2843(4) 0.750000 1.0600(7) 0.0332(19) Uani 1 2 d S T P . .
O26 O 0.1099(5) 0.750000 1.0631(7) 0.039(2) Uani 1 2 d S T P . .

loop_
_atom_site_aniso_label
_atom_site_aniso_U_11
_atom_site_aniso_U_22
_atom_site_aniso_U_33
_atom_site_aniso_U_23
_atom_site_aniso_U_13
_atom_site_aniso_U_12
Si1 0.0203(17) 0.0181(16) 0.032(2) -0.0002(16) -0.0043(14) 0.0017(12)
Si2 0.0249(18) 0.0205(16) 0.034(2) -0.0016(17) 0.0015(16) 0.0008(14)
Si3 0.0194(17) 0.0230(18) 0.036(2) -0.0003(17) 0.0004(15) 0.0016(13)
Si4 0.0228(17) 0.0220(17) 0.0208(18) -0.0040(15) 0.0039(14) -0.0010(13)
Si5 0.0174(16) 0.0193(16) 0.0246(19) 0.0022(15) 0.0033(14) -0.0007(12)
Si6 0.0265(19) 0.0215(17) 0.034(2) 0.0068(17) 0.0091(16) 0.0027(14)
Si7 0.0180(16) 0.0180(15) 0.027(2) 0.0022(15) 0.0005(14) -0.0003(12)
Si8 0.0289(19) 0.0219(17) 0.025(2) -0.0006(16) 0.0074(16) 0.0006(14)
Si9 0.0210(17) 0.0156(15) 0.031(2) 0.0045(16) 0.0008(14) -0.0045(12)
Si10 0.0283(19) 0.0194(17) 0.032(2) -0.0005(17) 0.0014(16) 0.0011(14)
Si11 0.0181(17) 0.0209(17) 0.035(2) 0.0019(17) 0.0021(15) 0.0013(13)
Si12 0.0278(19) 0.0217(17) 0.032(2) -0.0045(17) 0.0066(16) -0.0032(14)
O1 0.032(4) 0.101(7) 0.080(6) -0.022(5) 0.022(4) -0.013(4)
O2 0.049(4) 0.065(5) 0.036(4) -0.010(4) 0.013(3) -0.014(3)
O3 0.014(3) 0.143(10) 0.104(8) -0.030(7) -0.003(4) 0.007(4)
O4 0.090(6) 0.045(4) 0.026(4) -0.013(3) -0.022(4) 0.009(4)
O5 0.022(3) 0.075(5) 0.046(4) 0.023(4) 0.016(3) 0.007(3)
O6 0.036(4) 0.096(6) 0.060(5) 0.008(5) -0.004(3) 0.017(4)
O7 0.038(4) 0.095(6) 0.057(5) -0.008(5) 0.016(3) 0.016(4)
O8 0.043(4) 0.077(5) 0.040(4) 0.029(4) 0.003(3) 0.010(3)
O9 0.018(3) 0.045(3) 0.076(5) 0.000(4) 0.006(3) 0.000(2)
O10 0.076(6) 0.087(6) 0.079(7) 0.051(6) -0.038(5) -0.015(5)
O11 0.037(4) 0.072(5) 0.072(6) -0.033(5) 0.010(4) 0.010(3)
O12 0.042(4) 0.109(7) 0.063(6) -0.017(5) -0.015(4) -0.011(4)
O13 0.178(13) 0.016(3) 0.104(9) 0.001(4) 0.016(8) 0.009(4)
O14 0.056(4) 0.025(3) 0.073(5) 0.003(3) 0.002(4) 0.011(3)
O15 0.058(4) 0.024(3) 0.081(6) 0.022(3) -0.034(4) -0.001(3)
O16 0.102(6) 0.030(3) 0.046(4) -0.011(3) -0.042(4) -0.006(3)
O17 0.064(4) 0.026(3) 0.047(4) 0.006(3) -0.016(4) 0.010(3)
O18 0.065(5) 0.021(3) 0.052(5) 0.007(3) 0.026(4) -0.009(3)
O19 0.076(5) 0.029(3) 0.070(6) -0.014(4) 0.007(4) 0.006(3)
O20 0.090(6) 0.028(3) 0.058(5) 0.020(3) 0.006(4) -0.015(3)
O21 0.022(3) 0.054(4) 0.039(4) 0.000(3) 0.004(2) 0.008(3)
O22 0.029(3) 0.081(5) 0.036(4) -0.007(4) 0.007(3) -0.017(3)
O23 0.098(9) 0.017(4) 0.066(8) 0.000 -0.024(7) 0.000
O24 0.075(7) 0.019(4) 0.056(7) 0.000 0.037(5) 0.000
O25 0.045(5) 0.014(3) 0.040(5) 0.000 -0.012(4) 0.000
O26 0.051(5) 0.017(4) 0.049(6) 0.000 0.013(4) 0.000

loop_
_atom_type_symbol
_atom_type_description
_atom_type_scat_dispersion_real
_atom_type_scat_dispersion_imag
_atom_type_scat_source
O O 0.0000 0.0000 'International Tables Vol C Tables 4.2.6.8 and 6.1.1.4'
Si Si 0.0000 0.0000 'International Tables Vol C Tables 4.2.6.8 and 6.1.1.4'

loop_
_geom_angle_atom_site_label_1
_geom_angle_atom_site_label_2
_geom_angle_atom_site_label_3
_geom_angle
_geom_angle_site_symmetry_1
_geom_angle_site_symmetry_3
O16 Si1 O21 110.2(4) . 6_657
O16 Si1 O1 111.1(5) . .
O21 Si1 O1 106.2(5) 6_657 .
O16 Si1 O15 109.9(5) . .
O21 Si1 O15 109.2(4) 6_657 .
O1 Si1 O15 110.2(5) . .
O13 Si2 O6 109.3(6) . .
O13 Si2 O1 110.6(6) . .
O6 Si2 O1 110.5(6) . .
O13 Si2 O2 109.7(6) . .
O6 Si2 O2 108.7(5) . .
O1 Si2 O2 108.0(5) . .
O3 Si3 O19 108.8(6) . 2_575
O3 Si3 O20 111.5(6) . 2_575
O19 Si3 O20 109.5(5) 2_575 2_575
O3 Si3 O2 109.4(6) . .
O19 Si3 O2 108.7(5) 2_575 .
O20 Si3 O2 108.9(5) 2_575 .
O3 Si4 O17 110.9(5) . 2_575
O3 Si4 O16 107.7(6) . 2_575
O17 Si4 O16 109.8(4) 2_575 2_575
O3 Si4 O4 108.8(6) . .
O17 Si4 O4 108.7(4) 2_575 .
O16 Si4 O4 111.0(5) 2_575 .
O21 Si5 O5 107.2(4) . .
O21 Si5 O14 110.8(4) . .
O5 Si5 O14 111.3(4) . .
O21 Si5 O4 110.3(4) . .
O5 Si5 O4 108.5(5) . .
O14 Si5 O4 108.7(5) . .
O5 Si6 O6 108.7(5) . .
O5 Si6 O18 107.2(4) . .
O6 Si6 O18 109.6(5) . .
O5 Si6 O19 109.9(5) . .
O6 Si6 O19 111.5(5) . .
O18 Si6 O19 109.7(5) . .
O22 Si7 O17 111.1(4) 6_657 .
O22 Si7 O7 107.0(5) 6_657 .
O17 Si7 O7 111.5(5) . .
O22 Si7 O23 108.5(5) 6_657 .
O17 Si7 O23 107.2(5) . .
O7 Si7 O23 111.7(6) . .
O13 Si8 O12 109.5(7) . .
O13 Si8 O8 108.6(7) . .
O12 Si8 O8 109.5(5) . .
O13 Si8 O7 110.2(6) . .
O12 Si8 O7 111.3(5) . .
O8 Si8 O7 107.6(5) . .
O18 Si9 O9 109.5(4) 2_575 .
O18 Si9 O25 106.4(4) 2_575 .
O9 Si9 O25 111.0(4) . .
O18 Si9 O8 110.0(5) 2_575 .
O9 Si9 O8 109.1(4) . .
O25 Si9 O8 110.9(5) . .
O9 Si10 O15 108.4(4) . 2_575
O9 Si10 O10 110.1(5) . .
O15 Si10 O10 111.4(6) 2_575 .
O9 Si10 O26 110.8(5) . .
O15 Si10 O26 107.5(5) 2_575 .
O10 Si10 O26 108.6(6) . .
O14 Si11 O22 113.2(4) . .
O14 Si11 O10 109.9(6) . .
O22 Si11 O10 107.5(5) . .
O14 Si11 O11 109.4(5) . .
O22 Si11 O11 107.3(4) . .
O10 Si11 O11 109.5(6) . .
O12 Si12 O11 108.0(5) . .
O12 Si12 O24 111.0(6) . .
O11 Si12 O24 109.5(5) . .
O12 Si12 O20 111.8(5) . .
O11 Si12 O20 110.3(5) . .
O24 Si12 O20 106.3(5) . .
Si2 O1 Si1 150.8(7) . .
Si3 O2 Si2 151.0(5) . .
Si3 O3 Si4 171.7(8) . .
Si4 O4 Si5 155.5(5) . .
Si6 O5 Si5 148.9(5) . .
Si2 O6 Si6 160.9(7) . .
Si7 O7 Si8 154.8(7) . .
Si8 O8 Si9 153.7(5) . .
Si10 O9 Si9 152.2(5) . .
Si11 O10 Si10 158.6(7) . .
Si12 O11 Si11 153.9(6) . .
Si8 O12 Si12 164.7(7) . .
Si2 O13 Si8 177.6(10) . .
Si11 O14 Si5 164.5(6) . .
Si1 O15 Si10 149.2(5) . 2_574
Si1 O16 Si4 168.8(7) . 2_574
Si7 O17 Si4 148.5(5) . 2_574
Si6 O18 Si9 145.3(5) . 2_574
Si3 O19 Si6 160.9(6) 2_574 .
Si3 O20 Si12 148.6(6) 2_574 .
Si1 O21 Si5 146.7(5) 6_557 .
Si11 O22 Si7 150.3(6) . 6_557
Si7 O23 Si7 153.8(9) . 7_575
Si12 O24 Si12 148.1(8) 7_575 .
Si9 O25 Si9 150.2(7) . 7_575
Si10 O26 Si10 144.0(7) 7_575 .

loop_
_geom_bond_atom_site_label_1
_geom_bond_atom_site_label_2
_geom_bond_distance
_geom_bond_site_symmetry_2
Si1 O16 1.588(7) .
Si1 O21 1.604(6) 6_657
Si1 O1 1.618(9) .
Si1 O15 1.614(7) .
Si2 O13 1.582(8) .
Si2 O6 1.600(8) .
Si2 O1 1.604(8) .
Si2 O2 1.640(9) .
Si3 O3 1.578(8) .
Si3 O19 1.604(8) 2_575
Si3 O20 1.613(7) 2_575
Si3 O2 1.622(8) .
Si4 O3 1.591(8) .
Si4 O17 1.614(7) 2_575
Si4 O16 1.622(7) 2_575
Si4 O4 1.627(8) .
Si5 O21 1.605(6) .
Si5 O5 1.611(7) .
Si5 O14 1.632(7) .
Si5 O4 1.622(7) .
Si6 O5 1.607(7) .
Si6 O6 1.614(9) .
Si6 O18 1.609(7) .
Si6 O19 1.624(8) .
Si7 O22 1.612(7) 6_657
Si7 O17 1.607(8) .
Si7 O7 1.610(8) .
Si7 O23 1.610(4) .
Si8 O13 1.593(8) .
Si8 O12 1.589(8) .
Si8 O8 1.602(8) .
Si8 O7 1.614(8) .
Si9 O18 1.618(7) 2_575
Si9 O9 1.624(7) .
Si9 O25 1.620(4) .
Si9 O8 1.630(8) .
Si10 O9 1.598(7) .
Si10 O15 1.619(8) 2_575
Si10 O10 1.622(10) .
Si10 O26 1.619(4) .
Si11 O14 1.572(7) .
Si11 O22 1.580(7) .
Si11 O10 1.606(9) .
Si11 O11 1.617(8) .
Si12 O12 1.611(8) .
Si12 O11 1.604(8) .
Si12 O24 1.617(5) .
Si12 O20 1.623(9) .
